data_2229103
loop_
_publ_author_name
'Fun, Hoong-Kun'
'Goh, Jia Hao'
'Maity, Annada C.'
'Goswami, Shyamaprosad'

_publ_section_title
;
 Adeninium perchlorate
;
_journal_coeditor_code IS2652
_journal_issue 2
_journal_name_full 'Acta Crystallographica Section E'
_journal_page_first o427
_journal_paper_doi 10.1107/S1600536811001528
_journal_volume 67
_journal_year 2011
_chemical_formula_iupac 'C5 H6 N5 +, Cl O4 -'
_chemical_formula_moiety 'C5 H6 N5 +, Cl O4 -'
_chemical_formula_sum 'C5 H6 Cl N5 O4'
_chemical_formula_weight 235.60
_chemical_name_common
;
Adeninium perchlorate
;
_chemical_name_systematic
;
6-amino-9<i>H</i>-purin-1-ium perchlorate
;
_space_group_IT_number 14
_symmetry_cell_setting monoclinic
_symmetry_space_group_name_Hall '-P 2ybc'
_symmetry_space_group_name_H-M 'P 1 21/c 1'
_atom_sites_solution_hydrogens geom
_atom_sites_solution_primary direct
_atom_sites_solution_secondary difmap
_audit_creation_method SHELXL-97
_cell_angle_alpha 90.00
_cell_angle_beta 112.0700(10)
_cell_angle_gamma 90.00
_cell_formula_units_Z 4
_cell_length_a 8.7614(2)
_cell_length_b 4.82340(10)
_cell_length_c 21.0758(4)
_cell_measurement_reflns_used 4267
_cell_measurement_temperature 105.00(10)
_cell_measurement_theta_max 32.99
_cell_measurement_theta_min 3.82
_cell_volume 825.40(3)
_computing_cell_refinement 'SAINT (Bruker, 2009)'
_computing_data_collection 'APEX2 (Bruker, 2009)'
_computing_data_reduction 'SAINT (Bruker, 2009)'
_computing_molecular_graphics 'SHELXTL (Sheldrick, 2008)'
_computing_publication_material
;
SHELXTL (Sheldrick, 2008) and PLATON (Spek, 2009)
;
_computing_structure_refinement 'SHELXTL (Sheldrick, 2008)'
_computing_structure_solution 'SHELXTL (Sheldrick, 2008)'
_diffrn_ambient_temperature 105.00(10)
_diffrn_measured_fraction_theta_full 0.996
_diffrn_measured_fraction_theta_max 0.996
_diffrn_measurement_device_type
;
Bruker SMART APEXII CCD area-detector
;
_diffrn_measurement_method '\f and \w'
_diffrn_radiation_monochromator graphite
_diffrn_radiation_source 'fine-focus sealed tube'
_diffrn_radiation_type MoK\a
_diffrn_radiation_wavelength 0.71073
_diffrn_reflns_av_R_equivalents 0.0373
_diffrn_reflns_av_sigmaI/netI 0.0374
_diffrn_reflns_limit_h_max 13
_diffrn_reflns_limit_h_min -13
_diffrn_reflns_limit_k_max 7
_diffrn_reflns_limit_k_min -7
_diffrn_reflns_limit_l_max 32
_diffrn_reflns_limit_l_min -30
_diffrn_reflns_number 13078
_diffrn_reflns_theta_full 33.17
_diffrn_reflns_theta_max 33.17
_diffrn_reflns_theta_min 2.51
_diffrn_standards_number 0
_exptl_absorpt_coefficient_mu 0.469
_exptl_absorpt_correction_T_max 0.9108
_exptl_absorpt_correction_T_min 0.8780
_exptl_absorpt_correction_type multi-scan
_exptl_absorpt_process_details '(<i>SADABS</i>; Bruker, 2009)'
_exptl_crystal_colour colourless
_exptl_crystal_density_diffrn 1.896
_exptl_crystal_density_method 'not measured'
_exptl_crystal_description Block
_exptl_crystal_F_000 480
_exptl_crystal_size_max 0.285
_exptl_crystal_size_mid 0.282
_exptl_crystal_size_min 0.203
_refine_diff_density_max 0.447
_refine_diff_density_min -0.423
_refine_ls_extinction_method none
_refine_ls_goodness_of_fit_ref 1.041
_refine_ls_hydrogen_treatment refall
_refine_ls_matrix_type full
_refine_ls_number_parameters 200
_refine_ls_number_reflns 3149
_refine_ls_number_restraints 10
_refine_ls_restrained_S_all 1.041
_refine_ls_R_factor_all 0.0532
_refine_ls_R_factor_gt 0.0392
_refine_ls_shift/su_max 0.000
_refine_ls_shift/su_mean 0.000
_refine_ls_structure_factor_coef Fsqd
_refine_ls_weighting_details 'calc w=1/[\s^2^(Fo^2^)+(0.0430P)^2^+0.4566P] where P=(Fo^2^+2Fc^2^)/3'
_refine_ls_weighting_scheme calc
_refine_ls_wR_factor_gt 0.0944
_refine_ls_wR_factor_ref 0.1007
_reflns_number_gt 2538
_reflns_number_total 3149
_reflns_threshold_expression I>2\s(I)
_cod_data_source_file is2652.cif
_cod_data_source_block I
_cod_original_cell_volume 825.39(3)
_cod_original_sg_symbol_H-M 'P 21/c'
_cod_database_code 2229103
_cod_database_fobs_code 2229103

loop_
_symmetry_equiv_pos_as_xyz
'x, y, z'
'-x, y+1/2, -z+1/2'
'-x, -y, -z'
'x, -y-1/2, z-1/2'

loop_
_atom_site_type_symbol
_atom_site_label
_atom_site_fract_x
_atom_site_fract_y
_atom_site_fract_z
_atom_site_U_iso_or_equiv
_atom_site_adp_type
_atom_site_calc_flag
_atom_site_refinement_flags
_atom_site_occupancy
_atom_site_disorder_assembly
_atom_site_disorder_group
N N1 0.14134(14) 0.5810(3) 0.41768(6) 0.0152(2) Uani d . 1 . .
N N2 0.14035(14) 0.7456(3) 0.52342(6) 0.0169(2) Uani d . 1 . .
N N3 0.33327(15) 0.4802(3) 0.61809(6) 0.0177(2) Uani d . 1 . .
N N4 0.43640(13) 0.1928(3) 0.56071(6) 0.0153(2) Uani d . 1 . .
N N5 0.30483(15) 0.2191(3) 0.40417(6) 0.0162(2) Uani d . 1 . .
C C1 0.32179(15) 0.3695(3) 0.51586(7) 0.0137(2) Uani d . 1 . .
C C2 0.25906(15) 0.3820(3) 0.44387(7) 0.0134(2) Uani d . 1 . .
C C3 0.08746(17) 0.7514(3) 0.45686(7) 0.0167(3) Uani d . 1 . .
C C4 0.25733(16) 0.5486(3) 0.55077(7) 0.0148(2) Uani d . 1 . .
C C5 0.43785(16) 0.2674(3) 0.62123(7) 0.0174(3) Uani d . 1 . .
Cl Cl1 0.7997(9) 0.4578(14) 0.7670(3) 0.0170(6) Uani d PD 0.589(13) A 1
O O1 0.9452(8) 0.4076(15) 0.8255(3) 0.0317(11) Uani d PD 0.589(13) A 1
O O2 0.7796(6) 0.7499(5) 0.7523(3) 0.0294(9) Uani d PD 0.589(13) A 1
O O3 0.8120(11) 0.3197(11) 0.7080(3) 0.0183(8) Uani d PD 0.589(13) A 1
O O4 0.6558(10) 0.359(2) 0.7785(5) 0.020(2) Uani d PD 0.589(13) A 1
Cl Cl1X 0.8150(12) 0.4603(19) 0.7747(5) 0.0155(7) Uani d PD 0.411(13) A 2
O O1X 0.9454(11) 0.3192(15) 0.8286(5) 0.0216(11) Uani d PD 0.411(13) A 2
O O2X 0.8317(7) 0.7552(7) 0.7882(5) 0.0285(16) Uani d PD 0.411(13) A 2
O O3X 0.8155(16) 0.398(2) 0.7091(5) 0.0242(16) Uani d PD 0.411(13) A 2
O O4X 0.6614(13) 0.362(3) 0.7772(7) 0.020(3) Uani d PD 0.411(13) A 2
H H1N1 0.098(2) 0.598(4) 0.3760(10) 0.024 Uiso d . 1 . .
H H1N3 0.322(2) 0.554(4) 0.6494(11) 0.024 Uiso d . 1 . .
H H1N5 0.382(3) 0.103(4) 0.4224(10) 0.024 Uiso d . 1 . .
H H2N5 0.259(2) 0.223(4) 0.3606(10) 0.024 Uiso d . 1 . .
H H3 0.005(2) 0.880(4) 0.4324(10) 0.024 Uiso d . 1 . .
H H5 0.501(2) 0.182(4) 0.6632(10) 0.024 Uiso d . 1 . .

loop_
_atom_site_aniso_label
_atom_site_aniso_U_11
_atom_site_aniso_U_22
_atom_site_aniso_U_33
_atom_site_aniso_U_12
_atom_site_aniso_U_13
_atom_site_aniso_U_23
N1 0.0165(5) 0.0140(6) 0.0156(5) 0.0027(4) 0.0068(4) 0.0033(4)
N2 0.0161(5) 0.0142(6) 0.0212(5) 0.0006(5) 0.0079(4) -0.0016(5)
N3 0.0183(5) 0.0202(6) 0.0150(5) 0.0007(5) 0.0068(4) -0.0037(5)
N4 0.0143(5) 0.0144(5) 0.0158(5) 0.0004(4) 0.0042(4) 0.0003(4)
N5 0.0183(5) 0.0157(6) 0.0143(5) 0.0049(5) 0.0058(4) 0.0006(4)
C1 0.0140(5) 0.0118(6) 0.0151(5) -0.0008(5) 0.0053(4) -0.0007(5)
C2 0.0140(5) 0.0108(6) 0.0160(5) -0.0001(5) 0.0065(4) 0.0012(5)
C3 0.0168(5) 0.0121(6) 0.0227(6) 0.0013(5) 0.0091(5) 0.0017(5)
C4 0.0149(5) 0.0122(6) 0.0176(6) -0.0020(5) 0.0067(4) -0.0022(5)
C5 0.0159(5) 0.0190(7) 0.0161(6) -0.0006(5) 0.0047(4) -0.0008(5)
Cl1 0.0164(11) 0.0164(7) 0.0169(10) -0.0001(6) 0.0049(8) 0.0010(5)
O1 0.0236(13) 0.050(3) 0.0164(13) 0.002(2) 0.0015(9) 0.003(2)
O2 0.0461(18) 0.0134(10) 0.035(2) -0.0033(10) 0.0222(18) -0.0004(10)
O3 0.0203(13) 0.020(2) 0.0154(11) -0.0009(18) 0.0073(9) 0.0004(14)
O4 0.016(3) 0.026(4) 0.024(4) -0.007(2) 0.015(3) -0.001(3)
Cl1X 0.0133(13) 0.0132(9) 0.021(2) -0.0005(8) 0.0080(15) 0.0022(11)
O1X 0.0182(16) 0.026(3) 0.0145(16) 0.007(2) -0.0008(12) 0.005(2)
O2X 0.033(2) 0.0076(12) 0.050(4) -0.0005(13) 0.022(2) -0.0003(16)
O3X 0.0252(19) 0.037(4) 0.0128(17) -0.007(4) 0.0098(13) 0.003(3)
O4X 0.024(5) 0.022(6) 0.013(4) 0.005(4) 0.006(3) 0.007(4)

loop_
_atom_type_symbol
_atom_type_description
_atom_type_scat_dispersion_real
_atom_type_scat_dispersion_imag
_atom_type_scat_source
C C 0.0033 0.0016 'International Tables Vol C Tables 4.2.6.8 and 6.1.1.4'
H H 0.0000 0.0000 'International Tables Vol C Tables 4.2.6.8 and 6.1.1.4'
N N 0.0061 0.0033 'International Tables Vol C Tables 4.2.6.8 and 6.1.1.4'
O O 0.0106 0.0060 'International Tables Vol C Tables 4.2.6.8 and 6.1.1.4'
Cl Cl 0.1484 0.1585 'International Tables Vol C Tables 4.2.6.8 and 6.1.1.4'

loop_
_geom_angle_atom_site_label_1
_geom_angle_atom_site_label_2
_geom_angle_atom_site_label_3
_geom_angle_site_symmetry_1
_geom_angle_site_symmetry_3
_geom_angle
_geom_angle_publ_flag
C2 N1 C3 . . 123.92(12) ?
C2 N1 H1N1 . . 118.7(14) ?
C3 N1 H1N1 . . 117.4(14) ?
C3 N2 C4 . . 112.27(12) ?
C5 N3 C4 . . 106.86(12) ?
C5 N3 H1N3 . . 126.2(15) ?
C4 N3 H1N3 . . 126.9(15) ?
C5 N4 C1 . . 103.49(12) ?
C2 N5 H1N5 . . 119.2(13) ?
C2 N5 H2N5 . . 122.7(13) ?
H1N5 N5 H2N5 . . 118.0(18) ?
N4 C1 C4 . . 110.93(12) ?
N4 C1 C2 . . 130.69(12) ?
C4 C1 C2 . . 118.28(12) ?
N5 C2 N1 . . 121.84(12) ?
N5 C2 C1 . . 124.83(12) ?
N1 C2 C1 . . 113.32(12) ?
N2 C3 N1 . . 125.00(13) ?
N2 C3 H3 . . 119.4(12) ?
N1 C3 H3 . . 115.6(12) ?
N2 C4 N3 . . 127.42(13) ?
N2 C4 C1 . . 127.20(12) ?
N3 C4 C1 . . 105.37(12) ?
N4 C5 N3 . . 113.36(12) ?
N4 C5 H5 . . 125.2(12) ?
N3 C5 H5 . . 121.4(12) ?
O1 Cl1 O2 . . 110.5(5) ?
O1 Cl1 O3 . . 109.5(6) ?
O2 Cl1 O3 . . 108.0(5) ?
O1 Cl1 O4 . . 110.6(6) ?
O2 Cl1 O4 . . 108.2(6) ?
O3 Cl1 O4 . . 110.0(7) ?
O3X Cl1X O1X . . 112.0(8) ?
O3X Cl1X O4X . . 108.0(10) ?
O1X Cl1X O4X . . 106.8(8) ?
O3X Cl1X O2X . . 111.3(7) ?
O1X Cl1X O2X . . 108.5(6) ?
O4X Cl1X O2X . . 110.0(9) ?

loop_
_geom_bond_atom_site_label_1
_geom_bond_atom_site_label_2
_geom_bond_site_symmetry_2
_geom_bond_distance
_geom_bond_publ_flag
N1 C2 . 1.3646(18) ?
N1 C3 . 1.3686(18) ?
N1 H1N1 . 0.82(2) ?
N2 C3 . 1.3018(18) ?
N2 C4 . 1.3571(18) ?
N3 C5 . 1.361(2) ?
N3 C4 . 1.3620(18) ?
N3 H1N3 . 0.79(2) ?
N4 C5 . 1.3208(18) ?
N4 C1 . 1.3837(17) ?
N5 C2 . 1.3153(18) ?
N5 H1N5 . 0.85(2) ?
N5 H2N5 . 0.85(2) ?
C1 C4 . 1.3855(19) ?
C1 C2 . 1.4075(18) ?
C3 H3 . 0.95(2) ?
C5 H5 . 0.942(19) ?
Cl1 O1 . 1.423(7) ?
Cl1 O2 . 1.439(7) ?
Cl1 O3 . 1.449(7) ?
Cl1 O4 . 1.450(7) ?
Cl1X O3X . 1.417(10) ?
Cl1X O1X . 1.443(9) ?
Cl1X O4X . 1.446(10) ?
Cl1X O2X . 1.447(9) ?

loop_
_geom_hbond_atom_site_label_D
_geom_hbond_atom_site_label_H
_geom_hbond_atom_site_label_A
_geom_hbond_site_symmetry_A
_geom_hbond_distance_DH
_geom_hbond_distance_HA
_geom_hbond_distance_DA
_geom_hbond_angle_DHA
_geom_hbond_publ_flag
N1 H1N1 O3 3_666 0.82(2) 2.23(2) 2.868(7) 135.2(17) yes
N3 H1N3 O4 2_656 0.79(2) 2.07(2) 2.818(10) 158.2(19) yes
N5 H1N5 N4 3_656 0.85(2) 2.07(2) 2.8938(19) 164.3(19) yes
N5 H2N5 O2 3_666 0.85(2) 2.28(2) 3.100(6) 162.0(18) yes
C3 H3 N2 3_576 0.945(19) 2.577(19) 3.266(2) 130.0(15) yes
C3 H3 O1 4_475 0.945(19) 2.35(2) 3.055(6) 131.2(16) yes
C5 H5 O4 . 0.94(2) 2.45(2) 3.174(10) 133.6(15) yes

loop_
_geom_torsion_atom_site_label_1
_geom_torsion_atom_site_label_2
_geom_torsion_atom_site_label_3
_geom_torsion_atom_site_label_4
_geom_torsion_site_symmetry_1
_geom_torsion_site_symmetry_2
_geom_torsion_site_symmetry_3
_geom_torsion_site_symmetry_4
_geom_torsion
_geom_torsion_publ_flag
C5 N4 C1 C4 . . . . 0.39(15) ?
C5 N4 C1 C2 . . . . -175.98(14) ?
C3 N1 C2 N5 . . . . 178.65(13) ?
C3 N1 C2 C1 . . . . -0.51(19) ?
N4 C1 C2 N5 . . . . -1.6(2) ?
C4 C1 C2 N5 . . . . -177.75(13) ?
N4 C1 C2 N1 . . . . 177.53(13) ?
C4 C1 C2 N1 . . . . 1.38(18) ?
C4 N2 C3 N1 . . . . 0.0(2) ?
C2 N1 C3 N2 . . . . -0.2(2) ?
C3 N2 C4 N3 . . . . -177.16(14) ?
C3 N2 C4 C1 . . . . 1.0(2) ?
C5 N3 C4 N2 . . . . 178.41(14) ?
C5 N3 C4 C1 . . . . -0.11(15) ?
N4 C1 C4 N2 . . . . -178.70(13) ?
C2 C1 C4 N2 . . . . -1.8(2) ?
N4 C1 C4 N3 . . . . -0.17(16) ?
C2 C1 C4 N3 . . . . 176.70(12) ?
C1 N4 C5 N3 . . . . -0.47(16) ?
C4 N3 C5 N4 . . . . 0.38(17) ?
